data_7109902
loop_
_publ_author_name
'Hasna Zaher'
'Andrew E. Ashley'
'Mark Irwin'
'Amber L. Thompson'
'Matthias J. Gutmann'
'Tobias Kramer'
'Dermot O'Hare'

_publ_section_title
;
 Structural and theoretical studies of intermolecular dihydrogen bonding
 in [(C6F5)2(C6Cl5)B]-HH-[TMP]
;
_journal_name_full Chem.Commun.
_journal_page_first 9755
_journal_paper_doi 10.1039/c3cc45889j
_journal_volume 49
_journal_year 2013
_chemical_formula_moiety 'C18 H B Cl5 F10, C9 H20 N'
_chemical_formula_sum 'C27 H21 B Cl5 F10 N'
_chemical_formula_weight 737.52
_chemical_melting_point ?
_space_group_IT_number 14
_symmetry_cell_setting monoclinic
_symmetry_space_group_name_Hall '-P 2ybc'
_symmetry_space_group_name_H-M 'P 1 21/c 1'
_atom_sites_solution_hydrogens difmap
_atom_sites_solution_primary other
_audit_creation_date 12-08-15
_audit_creation_method CRYSTALS_ver_14.40
_cell_angle_alpha 90
_cell_angle_beta 114.9580(17)
_cell_angle_gamma 90
_cell_formula_units_Z 4
_cell_length_a 14.0366(2)
_cell_length_b 17.3755(2)
_cell_length_c 13.3392(2)
_cell_measurement_reflns_used 38049
_cell_measurement_temperature 100
_cell_measurement_theta_max 77
_cell_measurement_theta_min 3
_cell_volume 2949.53(8)
_computing_cell_refinement 'CrysAlis, (Oxford Diffraction, 2002)'
_computing_data_collection 'SuperNova, (Oxford Diffraction, 2010)'
_computing_data_reduction 'CrysAlis, (Oxford Diffraction, 2002)'
_computing_molecular_graphics 'CAMERON (Watkin et al., 1996)'
_computing_publication_material 'CRYSTALS (Betteridge et al., 2003)'
_computing_structure_refinement 'CRYSTALS (Betteridge et al., 2003)'
_computing_structure_solution 'Superflip (Palatinus & Chapuis, 2007)'
_diffrn_ambient_temperature 100
_diffrn_measured_fraction_theta_full 0.998
_diffrn_measured_fraction_theta_max 0.995
_diffrn_measurement_device Area
_diffrn_measurement_device_type 'Oxford Diffraction SuperNova'
_diffrn_measurement_method \w
_diffrn_radiation_monochromator graphite
_diffrn_radiation_type 'Cu K\a'
_diffrn_radiation_wavelength 1.54180
_diffrn_reflns_av_R_equivalents 0.029
_diffrn_reflns_limit_h_max 17
_diffrn_reflns_limit_h_min -17
_diffrn_reflns_limit_k_max 21
_diffrn_reflns_limit_k_min -21
_diffrn_reflns_limit_l_max 16
_diffrn_reflns_limit_l_min -16
_diffrn_reflns_number 64857
_diffrn_reflns_theta_full 75.361
_diffrn_reflns_theta_max 76.899
_diffrn_reflns_theta_min 3.473
_diffrn_standards_number 0
_exptl_absorpt_coefficient_mu 5.267
_exptl_absorpt_correction_T_max 0.77
_exptl_absorpt_correction_T_min 0.49
_exptl_absorpt_correction_type multi-scan
_exptl_absorpt_process_details 'CrysAlis, (Oxford Diffraction, 2002)'
_exptl_crystal_colour clear_pale_colourless
_exptl_crystal_density_diffrn 1.661
_exptl_crystal_density_meas ?
_exptl_crystal_density_method 'not measured'
_exptl_crystal_description plate
_exptl_crystal_F_000 1480
_exptl_crystal_size_max 0.22
_exptl_crystal_size_mid 0.18
_exptl_crystal_size_min 0.05
_refine_diff_density_max 0.68
_refine_diff_density_min -0.33
_refine_ls_extinction_method None
_refine_ls_goodness_of_fit_ref 1.0133
_refine_ls_hydrogen_treatment constr
_refine_ls_matrix_type full
_refine_ls_number_parameters 397
_refine_ls_number_reflns 6171
_refine_ls_number_restraints 0
_refine_ls_R_factor_all 0.0270
_refine_ls_R_factor_gt 0.0259
_refine_ls_shift/su_max 0.0009615
_refine_ls_shift/su_mean 0.0001776
_refine_ls_structure_factor_coef Fsqd
_refine_ls_weighting_details
;
 Method= Modified Sheldrick 
 w=1/[\s^2^(F^2^) + ( 0.03P)^2^ + 1.72P] 
 ,where P=(max(Fo^2^,0) + 2Fc^2^)/3 
;
_refine_ls_weighting_scheme calc
_refine_ls_wR_factor_all 0.0668
_refine_ls_wR_factor_gt 0.0661
_refine_ls_wR_factor_ref 0.0668
_reflns_limit_h_max 15
_reflns_limit_h_min -17
_reflns_limit_k_max 21
_reflns_limit_k_min 0
_reflns_limit_l_max 16
_reflns_limit_l_min 0
_reflns_number_gt 5942
_reflns_number_total 6196
_reflns_threshold_expression I>2.0\s(I)
_oxford_diffrn_Wilson_B_factor 1.87
_oxford_diffrn_Wilson_scale 0.10
_oxford_refine_ls_r_factor_ref 0.0270
_oxford_refine_ls_scale 3.164(19)
_oxford_reflns_number_all 6171
_oxford_reflns_threshold_expression_ref I>-3.0\s(I)
_oxford_structure_analysis_title 6449
_cod_data_source_file c3cc45889j.txt
_cod_data_source_block 2-X-ray
_cod_depositor_comments
;
The following automatic conversions were performed:

'_chemical_melting_point' value 'not measured' was changed to '?' -
the value is undefined or not given.

'_atom_sites_solution_primary'
value 'Other' changed to 'other' according to the built-in table from
CIF Core dictionary named 'cif_core.dic' version 2.4.1 from
2010-06-29.

Automatic conversion script
Id: cif_fix_values 1891 2012-01-12 08:04:46Z andrius 

The following automatic conversions were performed:

'_exptl_crystal_density_meas' value 'not measured' was changed to '?'
- the value is perceived as not measured.

Automatic conversion script
Id: cif_fix_values 3008 2015-01-20 13:52:24Z robertas 
;
_cod_original_sg_symbol_H-M 'P 21/c '
_cod_original_formula_sum 'C27 H21 B1 Cl5 F10 N1'
_cod_database_code 7109902

loop_
_symmetry_equiv_pos_as_xyz
x,y,z
-x,-y,-z
x,-y+1/2,z+1/2
-x,y+1/2,-z+1/2

loop_
_atom_site_label
_atom_site_type_symbol
_atom_site_fract_x
_atom_site_fract_y
_atom_site_fract_z
_atom_site_U_iso_or_equiv
_atom_site_occupancy
_atom_site_adp_type
_atom_site_refinement_flags_posn
B1 B 0.72855(11) 0.46001(8) 0.35657(11) 0.0157 1.0000 Uani .
C1 C 0.77268(9) 0.42885(7) 0.26800(10) 0.0159 1.0000 Uani .
C2 C 0.73326(9) 0.36141(7) 0.20714(10) 0.0153 1.0000 Uani .
C3 C 0.74937(10) 0.34094(7) 0.11458(10) 0.0171 1.0000 Uani .
C4 C 0.81876(10) 0.38386(8) 0.08728(10) 0.0191 1.0000 Uani .
C5 C 0.86769(10) 0.44789(8) 0.15113(11) 0.0207 1.0000 Uani .
C6 C 0.84230(10) 0.46974(8) 0.23787(10) 0.0200 1.0000 Uani .
C7 C 0.77911(9) 0.41729(7) 0.47671(10) 0.0160 1.0000 Uani .
C8 C 0.8591(1) 0.36268(7) 0.51086(10) 0.0169 1.0000 Uani .
C9 C 0.90412(9) 0.33178(7) 0.61632(10) 0.0184 1.0000 Uani .
C10 C 0.87072(10) 0.35505(8) 0.69462(10) 0.0205 1.0000 Uani .
C11 C 0.79225(11) 0.40961(8) 0.66608(11) 0.0215 1.0000 Uani .
C12 C 0.74989(10) 0.43871(7) 0.56016(10) 0.0180 1.0000 Uani .
C13 C 0.59929(10) 0.45979(7) 0.29106(10) 0.0162 1.0000 Uani .
C14 C 0.52642(10) 0.42025(7) 0.31659(10) 0.0173 1.0000 Uani .
C15 C 0.41874(10) 0.42555(8) 0.25634(11) 0.0206 1.0000 Uani .
C16 C 0.37753(10) 0.46935(8) 0.16131(11) 0.0238 1.0000 Uani .
C17 C 0.44587(11) 0.50891(8) 0.13023(11) 0.0237 1.0000 Uani .
C18 C 0.55295(11) 0.50420(7) 0.19558(10) 0.0195 1.0000 Uani .
Cl1 Cl 0.90420(3) 0.55122(2) 0.31246(3) 0.0390 1.0000 Uani .
Cl2 Cl 0.95654(3) 0.49983(2) 0.12030(3) 0.0311 1.0000 Uani .
Cl3 Cl 0.84262(3) 0.35827(2) -0.02411(3) 0.0276 1.0000 Uani .
Cl4 Cl 0.67997(2) 0.266145(18) 0.03055(2) 0.0225 1.0000 Uani .
Cl5 Cl 0.66355(2) 0.297556(16) 0.25128(2) 0.0186 1.0000 Uani .
F1 F 0.89830(6) 0.33663(5) 0.44051(6) 0.0231 1.0000 Uani .
F2 F 0.98134(6) 0.27899(5) 0.64375(6) 0.0243 1.0000 Uani .
F3 F 0.91390(7) 0.32471(5) 0.79668(6) 0.0292 1.0000 Uani .
F4 F 0.75744(8) 0.43363(5) 0.74038(7) 0.0330 1.0000 Uani .
F5 F 0.67313(6) 0.49297(4) 0.53820(6) 0.0229 1.0000 Uani .
F6 F 0.55866(6) 0.37147(4) 0.40378(6) 0.0206 1.0000 Uani .
F7 F 0.35273(6) 0.38640(5) 0.28851(7) 0.0268 1.0000 Uani .
F8 F 0.27352(6) 0.47226(5) 0.09992(7) 0.0325 1.0000 Uani .
F9 F 0.40875(7) 0.55195(5) 0.03819(7) 0.0339 1.0000 Uani .
F10 F 0.61438(7) 0.54693(5) 0.16160(7) 0.0258 1.0000 Uani .
N30 N 0.71225(8) 0.65000(6) 0.49398(9) 0.0196 1.0000 Uani .
C41 C 0.81652(11) 0.69248(8) 0.55709(12) 0.0256 1.0000 Uani .
C42 C 0.79462(11) 0.75841(9) 0.62031(13) 0.0286 1.0000 Uani .
C43 C 0.70307(11) 0.80896(8) 0.54653(13) 0.0276 1.0000 Uani .
C44 C 0.60249(11) 0.76134(8) 0.49333(12) 0.0239 1.0000 Uani .
C45 C 0.61102(10) 0.69397(7) 0.42350(11) 0.0190 1.0000 Uani .
C46 C 0.86123(12) 0.72041(10) 0.47730(15) 0.0339 1.0000 Uani .
C47 C 0.88989(13) 0.63261(10) 0.63571(16) 0.0402 1.0000 Uani .
C48 C 0.52189(11) 0.63655(8) 0.39969(12) 0.0231 1.0000 Uani .
C49 C 0.61314(12) 0.71910(9) 0.31492(12) 0.0266 1.0000 Uani .
H11 H 0.7547 0.5351 0.3782 0.0180 1.0000 Uiso R
H301 H 0.6992 0.6240 0.5436 0.0289 1.0000 Uiso R
H302 H 0.7235 0.6137 0.4523 0.0292 1.0000 Uiso R
H493 H 0.5431 0.7346 0.2649 0.0396 1.0000 Uiso R
H492 H 0.6336 0.6774 0.2816 0.0395 1.0000 Uiso R
H491 H 0.6606 0.7621 0.3248 0.0396 1.0000 Uiso R
H421 H 0.7794 0.7371 0.6793 0.0336 1.0000 Uiso R
H422 H 0.8580 0.7893 0.6534 0.0347 1.0000 Uiso R
H431 H 0.6912 0.8494 0.5902 0.0340 1.0000 Uiso R
H432 H 0.7193 0.8323 0.4899 0.0322 1.0000 Uiso R
H441 H 0.5844 0.7401 0.5514 0.0290 1.0000 Uiso R
H442 H 0.5438 0.7941 0.4451 0.0289 1.0000 Uiso R
H463 H 0.9337 0.7359 0.5202 0.0507 1.0000 Uiso R
H462 H 0.8603 0.6799 0.4274 0.0504 1.0000 Uiso R
H461 H 0.8212 0.7644 0.4340 0.0504 1.0000 Uiso R
H471 H 0.9549 0.6570 0.6805 0.0588 1.0000 Uiso R
H472 H 0.8611 0.6124 0.6842 0.0573 1.0000 Uiso R
H473 H 0.9010 0.5903 0.5943 0.0582 1.0000 Uiso R
H483 H 0.5251 0.6151 0.4684 0.0340 1.0000 Uiso R
H482 H 0.5272 0.5947 0.3556 0.0341 1.0000 Uiso R
H481 H 0.4553 0.6621 0.3626 0.0346 1.0000 Uiso R

loop_
_atom_site_aniso_label
_atom_site_aniso_U_11
_atom_site_aniso_U_22
_atom_site_aniso_U_33
_atom_site_aniso_U_23
_atom_site_aniso_U_13
_atom_site_aniso_U_12
B1 0.0188(6) 0.0169(6) 0.0135(6) -0.0009(5) 0.0088(5) -0.0015(5)
C1 0.0172(5) 0.0184(6) 0.0118(5) 0.0009(4) 0.0059(4) -0.0004(4)
C2 0.0152(5) 0.0170(6) 0.0140(5) 0.0015(4) 0.0066(4) 0.0004(4)
C3 0.0179(6) 0.0168(6) 0.0139(5) -0.0007(4) 0.0042(5) 0.0036(4)
C4 0.0216(6) 0.0252(6) 0.0123(5) 0.0037(5) 0.0090(5) 0.0067(5)
C5 0.0196(6) 0.0279(7) 0.0170(6) 0.0041(5) 0.0101(5) -0.0011(5)
C6 0.0218(6) 0.0225(6) 0.0167(6) -0.0023(5) 0.0091(5) -0.0062(5)
C7 0.0171(5) 0.0177(6) 0.0140(5) -0.0009(4) 0.0074(4) -0.0038(4)
C8 0.0160(5) 0.0228(6) 0.0142(5) -0.0020(4) 0.0085(5) -0.0025(5)
C9 0.0141(5) 0.0213(6) 0.0179(6) 0.0000(5) 0.0051(5) -0.0002(5)
C10 0.0236(6) 0.0247(6) 0.0107(5) 0.0026(5) 0.0047(5) -0.0008(5)
C11 0.0301(7) 0.0235(6) 0.0147(6) -0.0015(5) 0.0132(5) 0.0007(5)
C12 0.0223(6) 0.0158(6) 0.0174(6) 0.0000(4) 0.0098(5) 0.0011(5)
C13 0.0212(6) 0.0142(5) 0.0148(5) -0.0009(4) 0.0090(5) 0.0022(4)
C14 0.0214(6) 0.0155(6) 0.0161(5) 0.0014(4) 0.0089(5) 0.0041(5)
C15 0.0200(6) 0.0190(6) 0.0249(6) -0.0043(5) 0.0114(5) 0.0008(5)
C16 0.0198(6) 0.0244(6) 0.0217(6) -0.0054(5) 0.0035(5) 0.0074(5)
C17 0.0315(7) 0.0211(6) 0.0151(6) 0.0022(5) 0.0065(5) 0.0097(5)
C18 0.0274(6) 0.0162(6) 0.0171(6) 0.0004(5) 0.0115(5) 0.0021(5)
Cl1 0.0502(2) 0.0402(2) 0.0386(2) -0.02042(16) 0.03050(18) -0.03091(18)
Cl2 0.03065(17) 0.0430(2) 0.02731(17) 0.00188(14) 0.01967(14) -0.01036(14)
Cl3 0.03848(18) 0.03276(18) 0.01875(15) 0.00203(12) 0.01918(14) 0.00750(14)
Cl4 0.02513(15) 0.02047(15) 0.02013(14) -0.00727(11) 0.00795(12) 0.00147(11)
Cl5 0.02059(14) 0.01573(13) 0.02207(14) -0.00146(10) 0.01162(11) -0.00313(10)
F1 0.0204(4) 0.0346(4) 0.0178(4) 0.0020(3) 0.0116(3) 0.0067(3)
F2 0.0190(4) 0.0314(4) 0.0202(4) 0.0040(3) 0.0062(3) 0.0072(3)
F3 0.0365(5) 0.0368(5) 0.0133(4) 0.0070(3) 0.0096(3) 0.0088(4)
F4 0.0505(5) 0.0379(5) 0.0184(4) 0.0038(3) 0.0222(4) 0.0148(4)
F5 0.0325(4) 0.0205(4) 0.0199(4) 0.0022(3) 0.0153(3) 0.0078(3)
F6 0.0214(4) 0.0213(4) 0.0224(4) 0.0071(3) 0.0124(3) 0.0027(3)
F7 0.0208(4) 0.0269(4) 0.0369(5) -0.0037(3) 0.0162(3) -0.0018(3)
F8 0.0204(4) 0.0380(5) 0.0302(4) -0.0064(4) 0.0020(3) 0.0086(3)
F9 0.0403(5) 0.0357(5) 0.0197(4) 0.0099(3) 0.0068(4) 0.0152(4)
F10 0.0366(4) 0.0226(4) 0.0222(4) 0.0067(3) 0.0162(3) 0.0006(3)
N30 0.0203(5) 0.0178(5) 0.0222(5) 0.0017(4) 0.0104(4) 0.0046(4)
C41 0.0181(6) 0.0240(7) 0.0319(7) -0.0019(6) 0.0079(5) 0.0032(5)
C42 0.0248(7) 0.0289(7) 0.0289(7) -0.0064(6) 0.0082(6) 0.0006(6)
C43 0.0268(7) 0.0211(7) 0.0362(8) -0.0065(6) 0.0146(6) 0.0024(5)
C44 0.0222(6) 0.0226(6) 0.0288(7) -0.0033(5) 0.0128(5) 0.0046(5)
C45 0.0184(6) 0.0191(6) 0.0210(6) 0.0025(5) 0.0097(5) 0.0058(5)
C46 0.0255(7) 0.0327(8) 0.0511(10) -0.0055(7) 0.0236(7) -0.0005(6)
C47 0.0267(8) 0.0347(8) 0.0445(10) 0.0028(7) 0.0009(7) 0.0097(6)
C48 0.0226(6) 0.0226(6) 0.0260(7) -0.0014(5) 0.0123(5) 0.0017(5)
C49 0.0313(7) 0.0280(7) 0.0230(7) 0.0051(5) 0.0140(6) 0.0041(6)

loop_
_atom_type_symbol
_atom_type_scat_dispersion_real
_atom_type_scat_dispersion_imag
_atom_type_scat_Cromer_Mann_a1
_atom_type_scat_Cromer_Mann_b1
_atom_type_scat_Cromer_Mann_a2
_atom_type_scat_Cromer_Mann_b2
_atom_type_scat_Cromer_Mann_a3
_atom_type_scat_Cromer_Mann_b3
_atom_type_scat_Cromer_Mann_a4
_atom_type_scat_Cromer_Mann_b4
_atom_type_scat_Cromer_Mann_c
_atom_type_scat_source
C 0.0181 0.0091 2.3100 20.8439 1.0200 10.2075 1.5886 0.5687 0.8650 51.6512 0.2156 'International Tables Vol C 4.2.6.8 and 6.1.1.4'
H 0.0000 0.0000 0.4930 10.5109 0.3229 26.1257 0.1402 3.1424 0.0408 57.7998 0.0030 'International Tables Vol C 4.2.6.8 and 6.1.1.4'
N 0.0311 0.0180 12.2126 0.0057 3.1322 9.8933 2.0125 28.9975 1.1663 0.5826 -11.5290 'International Tables Vol C 4.2.6.8 and 6.1.1.4'
B 0.0090 0.0039 2.0545 23.2185 1.3326 1.0210 1.0979 60.3498 0.7068 0.1403 -0.1932 'International Tables Vol C 4.2.6.8 and 6.1.1.4'
Cl 0.3639 0.7018 11.4604 0.0104 7.1964 1.1662 6.2556 18.5194 1.6455 47.7784 -9.5574 'International Tables Vol C 4.2.6.8 and 6.1.1.4'
F 0.0727 0.0534 3.5392 10.2825 2.6412 4.2944 1.5170 0.2615 1.0243 26.1476 0.2776 'International Tables Vol C 4.2.6.8 and 6.1.1.4'

loop_
_geom_angle_atom_site_label_1
_geom_angle_atom_site_label_2
_geom_angle_atom_site_label_3
_geom_angle
_geom_angle_publ_flag
C1 B1 C7 114.66(10) yes
C1 B1 C13 106.45(9) yes
C7 B1 C13 116.41(10) yes
C1 B1 H11 108.7 no
C7 B1 H11 105.2 no
C13 B1 H11 104.7 no
B1 C1 C2 121.14(10) yes
B1 C1 C6 124.18(11) yes
C2 C1 C6 114.34(11) yes
C1 C2 C3 123.77(11) yes
C1 C2 Cl5 118.63(9) yes
C3 C2 Cl5 117.57(9) yes
C2 C3 C4 119.26(11) yes
C2 C3 Cl4 120.70(10) yes
C4 C3 Cl4 119.97(9) yes
C3 C4 C5 119.12(11) yes
C3 C4 Cl3 120.15(10) yes
C5 C4 Cl3 120.73(10) yes
C4 C5 C6 119.37(12) yes
C4 C5 Cl2 119.46(10) yes
C6 C5 Cl2 121.16(10) yes
C5 C6 C1 123.56(12) yes
C5 C6 Cl1 117.02(10) yes
C1 C6 Cl1 119.41(10) yes
B1 C7 C8 126.04(11) yes
B1 C7 C12 120.78(11) yes
C8 C7 C12 112.97(11) yes
C7 C8 C9 123.84(11) yes
C7 C8 F1 120.66(11) yes
C9 C8 F1 115.50(11) yes
C8 C9 C10 120.15(12) yes
C8 C9 F2 120.69(11) yes
C10 C9 F2 119.16(11) yes
C9 C10 C11 118.77(12) yes
C9 C10 F3 120.17(12) yes
C11 C10 F3 121.06(12) yes
C10 C11 C12 118.96(12) yes
C10 C11 F4 120.44(11) yes
C12 C11 F4 120.59(12) yes
C7 C12 C11 125.30(12) yes
C7 C12 F5 119.04(11) yes
C11 C12 F5 115.66(11) yes
B1 C13 C14 129.12(11) yes
B1 C13 C18 117.91(11) yes
C14 C13 C18 112.97(11) yes
C13 C14 C15 124.19(12) yes
C13 C14 F6 120.45(11) yes
C15 C14 F6 115.35(11) yes
C14 C15 C16 120.16(12) yes
C14 C15 F7 120.49(12) yes
C16 C15 F7 119.33(12) yes
C15 C16 C17 118.45(12) yes
C15 C16 F8 120.58(13) yes
C17 C16 F8 120.96(13) yes
C16 C17 C18 119.29(12) yes
C16 C17 F9 120.17(13) yes
C18 C17 F9 120.53(13) yes
C13 C18 C17 124.86(12) yes
C13 C18 F10 119.51(12) yes
C17 C18 F10 115.63(11) yes
C41 N30 C45 121.22(10) yes
C41 N30 H301 106.7 no
C45 N30 H301 106.4 no
C41 N30 H302 107.5 no
C45 N30 H302 109.3 no
H301 N30 H302 104.6 no
N30 C41 C42 107.20(11) yes
N30 C41 C46 110.38(12) yes
C42 C41 C46 112.61(13) yes
N30 C41 C47 105.06(12) yes
C42 C41 C47 111.47(13) yes
C46 C41 C47 109.83(13) yes
C41 C42 C43 112.74(12) yes
C41 C42 H421 109.0 no
C43 C42 H421 109.2 no
C41 C42 H422 107.8 no
C43 C42 H422 109.6 no
H421 C42 H422 108.4 no
C42 C43 C44 110.47(12) yes
C42 C43 H431 109.9 no
C44 C43 H431 108.1 no
C42 C43 H432 109.5 no
C44 C43 H432 110.0 no
H431 C43 H432 108.8 no
C43 C44 C45 113.72(11) yes
C43 C44 H441 109.4 no
C45 C44 H441 107.7 no
C43 C44 H442 110.2 no
C45 C44 H442 107.6 no
H441 C44 H442 108.0 no
N30 C45 C44 107.30(10) yes
N30 C45 C48 105.53(10) yes
C44 C45 C48 111.03(11) yes
N30 C45 C49 109.87(10) yes
C44 C45 C49 113.37(11) yes
C48 C45 C49 109.42(11) yes
C41 C46 H463 108.3 no
C41 C46 H462 111.1 no
H463 C46 H462 108.3 no
C41 C46 H461 110.9 no
H463 C46 H461 109.2 no
H462 C46 H461 109.0 no
C41 C47 H471 108.5 no
C41 C47 H472 111.0 no
H471 C47 H472 107.6 no
C41 C47 H473 110.4 no
H471 C47 H473 110.6 no
H472 C47 H473 108.7 no
C45 C48 H483 110.3 no
C45 C48 H482 110.8 no
H483 C48 H482 107.7 no
C45 C48 H481 109.8 no
H483 C48 H481 108.0 no
H482 C48 H481 110.2 no
C45 C49 H493 108.3 no
C45 C49 H492 110.8 no
H493 C49 H492 108.0 no
C45 C49 H491 112.3 no
H493 C49 H491 108.6 no
H492 C49 H491 108.8 no

loop_
_geom_bond_atom_site_label_1
_geom_bond_atom_site_label_2
_geom_bond_distance
_geom_bond_publ_flag
B1 C1 1.6402(17) yes
B1 C7 1.6319(17) yes
B1 C13 1.6485(18) yes
B1 H11 1.353 no
C1 C2 1.3997(17) yes
C1 C6 1.3974(17) yes
C2 C3 1.3919(17) yes
C2 Cl5 1.7382(12) yes
C3 C4 1.3917(18) yes
C3 Cl4 1.7243(13) yes
C4 C5 1.3933(19) yes
C4 Cl3 1.7139(12) yes
C5 C6 1.3992(18) yes
C5 Cl2 1.7240(13) yes
C6 Cl1 1.7377(13) yes
C7 C8 1.3913(18) yes
C7 C12 1.3897(17) yes
C8 C9 1.3843(17) yes
C8 F1 1.3510(14) yes
C9 C10 1.3738(18) yes
C9 F2 1.3474(15) yes
C10 C11 1.3795(19) yes
C10 F3 1.3425(14) yes
C11 C12 1.3771(18) yes
C11 F4 1.3431(15) yes
C12 F5 1.3673(14) yes
C13 C14 1.3886(18) yes
C13 C18 1.3934(17) yes
C14 C15 1.3834(18) yes
C14 F6 1.3533(14) yes
C15 C16 1.379(2) yes
C15 F7 1.3567(15) yes
C16 C17 1.378(2) yes
C16 F8 1.3400(15) yes
C17 C18 1.3857(19) yes
C17 F9 1.3410(15) yes
C18 F10 1.3528(15) yes
N30 C41 1.5349(17) yes
N30 C45 1.5360(15) yes
N30 H301 0.882 no
N30 H302 0.897 no
C41 C42 1.529(2) yes
C41 C46 1.525(2) yes
C41 C47 1.527(2) yes
C42 C43 1.525(2) yes
C42 H421 0.971 no
C42 H422 0.971 no
C43 C44 1.528(2) yes
C43 H431 0.971 no
C43 H432 0.965 no
C44 C45 1.5317(18) yes
C44 H441 0.983 no
C44 H442 0.984 no
C45 C48 1.5252(18) yes
C45 C49 1.5250(18) yes
C46 H463 0.971 no
C46 H462 0.965 no
C46 H461 0.980 no
C47 H471 0.953 no
C47 H472 0.962 no
C47 H473 0.972 no
C48 H483 0.972 no
C48 H482 0.957 no
C48 H481 0.962 no
C49 H493 0.964 no
C49 H492 0.955 no
C49 H491 0.972 no
